data_7016380
loop_
_publ_author_name
'Bedford, Robin B.'
'Chang, Yu-Ning'
'Haddow, Mairi F.'
'McMullin, Claire L.'

_publ_section_title
;
 Tuning ligand structure in chiral bis(phosphite) and mixed
 phosphite-phosphinite PCP-palladium pincer complexes.
;
_journal_issue 35
_journal_name_full 'Dalton transactions (Cambridge, England : 2003)'
_journal_page_first 9034
_journal_page_last 9041
_journal_paper_doi 10.1039/c1dt10356c
_journal_volume 40
_journal_year 2011
_chemical_absolute_configuration ad
_chemical_formula_moiety 'C58 H51 Cl O6 P2 Pd, C4 H10 O'
_chemical_formula_sum 'C62 H61 Cl O7 P2 Pd'
_chemical_formula_weight 1121.90
_chemical_name_systematic
;
?
;
_space_group_IT_number 20
_symmetry_cell_setting orthorhombic
_symmetry_space_group_name_Hall 'C 2c 2'
_symmetry_space_group_name_H-M 'C 2 2 21'
_atom_sites_solution_hydrogens geom
_atom_sites_solution_primary direct
_atom_sites_solution_secondary difmap
_audit_creation_method SHELXL-97
_cell_angle_alpha 90.00
_cell_angle_beta 90.00
_cell_angle_gamma 90.00
_cell_formula_units_Z 4
_cell_length_a 15.1839(5)
_cell_length_b 15.9875(6)
_cell_length_c 22.2064(7)
_cell_measurement_reflns_used 46309
_cell_measurement_temperature 100(2)
_cell_measurement_theta_max 27.61
_cell_measurement_theta_min 2.55
_cell_volume 5390.7(3)
_computing_cell_refinement 'Bruker Apex II'
_computing_data_collection 'Bruker Apex II'
_computing_data_reduction 'Bruker SAINT'
_computing_molecular_graphics 'Bruker ShelXTL'
_computing_publication_material 'Bruker ShelXTL'
_computing_structure_refinement 'SHELXL-97 (Sheldrick, 2008)'
_computing_structure_solution 'SHELXS-97 (Sheldrick, 2008)'
_diffrn_ambient_temperature 100(2)
_diffrn_measured_fraction_theta_full 0.999
_diffrn_measured_fraction_theta_max 0.999
_diffrn_measurement_device_type 'Bruker Apex II kappa CCD area detector'
_diffrn_measurement_method 'phi and omega scans'
_diffrn_radiation_monochromator graphite
_diffrn_radiation_source 'fine-focus sealed tube'
_diffrn_radiation_type MoK\a
_diffrn_radiation_wavelength 0.71073
_diffrn_reflns_av_R_equivalents 0.0476
_diffrn_reflns_av_sigmaI/netI 0.0287
_diffrn_reflns_limit_h_max 15
_diffrn_reflns_limit_h_min -19
_diffrn_reflns_limit_k_max 20
_diffrn_reflns_limit_k_min -20
_diffrn_reflns_limit_l_max 28
_diffrn_reflns_limit_l_min -28
_diffrn_reflns_number 46257
_diffrn_reflns_theta_full 27.61
_diffrn_reflns_theta_max 27.61
_diffrn_reflns_theta_min 1.83
_exptl_absorpt_coefficient_mu 0.507
_exptl_absorpt_correction_T_max 0.9278
_exptl_absorpt_correction_T_min 0.6509
_exptl_absorpt_correction_type analytical
_exptl_absorpt_process_details 'SADABS 2008/2 (Sheldrick, G.M., 2008)'
_exptl_crystal_colour colourless
_exptl_crystal_density_diffrn 1.382
_exptl_crystal_density_method 'not measured'
_exptl_crystal_description plate
_exptl_crystal_F_000 2328
_exptl_crystal_size_max 0.93
_exptl_crystal_size_mid 0.61
_exptl_crystal_size_min 0.15
_refine_diff_density_max 0.835
_refine_diff_density_min -0.508
_refine_diff_density_rms 0.054
_refine_ls_abs_structure_details 'Flack H D (1983), Acta Cryst. A39, 876-881'
_refine_ls_abs_structure_Flack -0.008(15)
_refine_ls_extinction_method none
_refine_ls_goodness_of_fit_ref 1.031
_refine_ls_hydrogen_treatment constr
_refine_ls_matrix_type full
_refine_ls_number_parameters 359
_refine_ls_number_reflns 6267
_refine_ls_number_restraints 0
_refine_ls_restrained_S_all 1.031
_refine_ls_R_factor_all 0.0286
_refine_ls_R_factor_gt 0.0250
_refine_ls_shift/su_max 0.000
_refine_ls_shift/su_mean 0.000
_refine_ls_structure_factor_coef Fsqd
_refine_ls_weighting_details 'calc w=1/[\s^2^(Fo^2^)+(0.0322P)^2^+3.1865P] where P=(Fo^2^+2Fc^2^)/3'
_refine_ls_weighting_scheme calc
_refine_ls_wR_factor_gt 0.0584
_refine_ls_wR_factor_ref 0.0601
_reflns_number_gt 5920
_reflns_number_total 6267
_reflns_threshold_expression >2sigma(I)
_cod_data_source_file c1dt10356c.txt
_cod_data_source_block 3b
_cod_database_code 7016380

loop_
_symmetry_equiv_pos_as_xyz
'x, y, z'
'-x, -y, z+1/2'
'-x, y, -z+1/2'
'x, -y, -z'
'x+1/2, y+1/2, z'
'-x+1/2, -y+1/2, z+1/2'
'-x+1/2, y+1/2, -z+1/2'
'x+1/2, -y+1/2, -z'

loop_
_atom_site_label
_atom_site_type_symbol
_atom_site_fract_x
_atom_site_fract_y
_atom_site_fract_z
_atom_site_U_iso_or_equiv
_atom_site_adp_type
_atom_site_occupancy
_atom_site_symmetry_multiplicity
_atom_site_calc_flag
_atom_site_refinement_flags
_atom_site_disorder_assembly
_atom_site_disorder_group
Pd1 Pd 0.298567(12) 0.0000 0.5000 0.01386(5) Uani 1 2 d S . .
P1 P 0.27129(3) 0.11492(3) 0.44453(2) 0.01478(10) Uani 1 1 d . . .
Cl1 Cl 0.45402(4) 0.0000 0.5000 0.02696(14) Uani 1 2 d S . .
O1 O 0.16701(9) 0.11789(9) 0.43361(6) 0.0178(3) Uani 1 1 d . . .
O2 O 0.29791(9) 0.20152(8) 0.47485(6) 0.0157(3) Uani 1 1 d . . .
O3 O 0.29845(10) 0.12690(8) 0.37555(6) 0.0167(3) Uani 1 1 d . . .
C1 C 0.16579(16) 0.0000 0.5000 0.0162(4) Uani 1 2 d S . .
C2 C 0.11849(13) 0.05838(12) 0.46690(8) 0.0152(4) Uani 1 1 d . . .
C3 C 0.02708(13) 0.05888(13) 0.46351(8) 0.0161(4) Uani 1 1 d . . .
C4 C -0.01507(16) 0.0000 0.5000 0.0168(5) Uani 1 2 d S . .
H4 H -0.0776 0.0000 0.5000 0.020 Uiso 1 2 calc SR . .
C5 C -0.02443(13) 0.11805(13) 0.42143(9) 0.0192(4) Uani 1 1 d . . .
C6 C 0.00301(14) 0.10129(15) 0.35580(9) 0.0240(5) Uani 1 1 d . . .
H6A H -0.0102 0.0430 0.3454 0.036 Uiso 1 1 calc R . .
H6B H 0.0663 0.1114 0.3513 0.036 Uiso 1 1 calc R . .
H6C H -0.0297 0.1387 0.3289 0.036 Uiso 1 1 calc R . .
C7 C -0.00768(16) 0.21038(14) 0.43801(11) 0.0292(5) Uani 1 1 d . . .
H7A H 0.0550 0.2232 0.4331 0.044 Uiso 1 1 calc R . .
H7B H -0.0250 0.2200 0.4800 0.044 Uiso 1 1 calc R . .
H7C H -0.0425 0.2466 0.4115 0.044 Uiso 1 1 calc R . .
C8 C -0.12366(14) 0.10262(15) 0.42567(10) 0.0250(5) Uani 1 1 d . . .
H8A H -0.1546 0.1407 0.3983 0.038 Uiso 1 1 calc R . .
H8B H -0.1435 0.1127 0.4670 0.038 Uiso 1 1 calc R . .
H8C H -0.1365 0.0446 0.4144 0.038 Uiso 1 1 calc R . .
C9 C 0.27683(12) 0.27675(12) 0.44437(9) 0.0147(4) Uani 1 1 d . . .
C10 C 0.20704(14) 0.32471(12) 0.46920(9) 0.0167(4) Uani 1 1 d . . .
C11 C 0.18475(12) 0.39660(13) 0.43942(9) 0.0172(4) Uani 1 1 d . . .
H11 H 0.1387 0.4305 0.4549 0.021 Uiso 1 1 calc R . .
C12 C 0.22841(13) 0.42186(12) 0.38617(9) 0.0158(4) Uani 1 1 d . . .
C13 C 0.20192(12) 0.49508(16) 0.35509(8) 0.0198(3) Uani 1 1 d . . .
H13 H 0.1548 0.5278 0.3705 0.024 Uiso 1 1 calc R . .
C14 C 0.24325(14) 0.51941(12) 0.30319(9) 0.0198(4) Uani 1 1 d . . .
H14 H 0.2253 0.5691 0.2832 0.024 Uiso 1 1 calc R . .
C15 C 0.31227(14) 0.47083(13) 0.27948(9) 0.0193(4) Uani 1 1 d . . .
H15 H 0.3402 0.4875 0.2431 0.023 Uiso 1 1 calc R . .
C16 C 0.33967(13) 0.39970(13) 0.30836(9) 0.0168(4) Uani 1 1 d . . .
H16 H 0.3862 0.3675 0.2916 0.020 Uiso 1 1 calc R . .
C17 C 0.29964(13) 0.37332(11) 0.36304(8) 0.0145(3) Uani 1 1 d . . .
C18 C 0.32512(12) 0.29858(12) 0.39459(8) 0.0145(4) Uani 1 1 d . . .
C19 C 0.39799(13) 0.24354(12) 0.37262(8) 0.0141(4) Uani 1 1 d . . .
C20 C 0.48492(13) 0.27433(12) 0.36176(8) 0.0142(4) Uani 1 1 d . . .
C21 C 0.51300(13) 0.35558(13) 0.37816(8) 0.0165(4) Uani 1 1 d . . .
H21 H 0.4725 0.3925 0.3971 0.020 Uiso 1 1 calc R . .
C22 C 0.59722(13) 0.38211(13) 0.36730(9) 0.0191(4) Uani 1 1 d . . .
H22 H 0.6147 0.4367 0.3793 0.023 Uiso 1 1 calc R . .
C23 C 0.65821(14) 0.32898(14) 0.33837(9) 0.0205(4) Uani 1 1 d . . .
H23 H 0.7162 0.3481 0.3302 0.025 Uiso 1 1 calc R . .
C24 C 0.63369(14) 0.25007(13) 0.32212(9) 0.0192(4) Uani 1 1 d . . .
H24 H 0.6749 0.2149 0.3022 0.023 Uiso 1 1 calc R . .
C25 C 0.54798(13) 0.21944(13) 0.33428(8) 0.0162(4) Uani 1 1 d . . .
C26 C 0.52454(13) 0.13590(13) 0.32225(8) 0.0173(4) Uani 1 1 d . . .
H26 H 0.5660 0.1008 0.3026 0.021 Uiso 1 1 calc R . .
C27 C 0.44431(14) 0.10334(13) 0.33781(8) 0.0165(4) Uani 1 1 d . . .
C28 C 0.38263(13) 0.15976(12) 0.36285(8) 0.0153(4) Uani 1 1 d . . .
C29 C 0.16290(15) 0.29910(15) 0.52698(9) 0.0222(4) Uani 1 1 d . . .
H29A H 0.1125 0.3359 0.5347 0.033 Uiso 1 1 calc R . .
H29B H 0.2050 0.3036 0.5603 0.033 Uiso 1 1 calc R . .
H29C H 0.1425 0.2411 0.5236 0.033 Uiso 1 1 calc R . .
C30 C 0.42224(14) 0.01198(14) 0.32987(9) 0.0228(5) Uani 1 1 d . . .
H30A H 0.4723 -0.0169 0.3114 0.034 Uiso 1 1 calc R . .
H30B H 0.3705 0.0065 0.3038 0.034 Uiso 1 1 calc R . .
H30C H 0.4096 -0.0130 0.3692 0.034 Uiso 1 1 calc R . .
O4 O 1.0000 0.26211(17) 0.2500 0.0379(6) Uani 1 2 d S . .
C31 C 0.9181(5) 0.3032(4) 0.2543(3) 0.0388(16) Uani 0.50 1 d P A -1
H31A H 0.9221 0.3585 0.2345 0.047 Uiso 0.50 1 calc PR A -1
H31B H 0.9034 0.3122 0.2972 0.047 Uiso 0.50 1 calc PR A -1
C32 C 0.8484(12) 0.2542(13) 0.2258(6) 0.041(3) Uani 0.50 1 d P A -1
H32A H 0.8612 0.2478 0.1828 0.062 Uiso 0.50 1 calc PR A -1
H32B H 0.7919 0.2831 0.2308 0.062 Uiso 0.50 1 calc PR A -1
H32C H 0.8452 0.1989 0.2447 0.062 Uiso 0.50 1 calc PR A -1
C33 C 1.0738(5) 0.2987(5) 0.2739(3) 0.0402(16) Uani 0.50 1 d P A -1
H33A H 1.0678 0.3030 0.3182 0.048 Uiso 0.50 1 calc PR A -1
H33B H 1.0808 0.3559 0.2574 0.048 Uiso 0.50 1 calc PR A -1
C34 C 1.1557(11) 0.2449(13) 0.2578(5) 0.037(3) Uani 0.50 1 d P A -1
H34A H 1.1482 0.1883 0.2739 0.055 Uiso 0.50 1 calc PR A -1
H34B H 1.2085 0.2704 0.2754 0.055 Uiso 0.50 1 calc PR A -1
H34C H 1.1622 0.2422 0.2139 0.055 Uiso 0.50 1 calc PR A -1

loop_
_atom_site_aniso_label
_atom_site_aniso_U_11
_atom_site_aniso_U_22
_atom_site_aniso_U_33
_atom_site_aniso_U_23
_atom_site_aniso_U_13
_atom_site_aniso_U_12
Pd1 0.01197(9) 0.01228(9) 0.01733(9) 0.00253(9) 0.000 0.000
P1 0.0149(2) 0.0126(2) 0.0169(2) 0.00163(19) -0.00063(18) -0.00069(18)
Cl1 0.0135(3) 0.0392(4) 0.0282(3) 0.0068(5) 0.000 0.000
O1 0.0149(7) 0.0148(7) 0.0238(7) 0.0052(6) -0.0017(5) -0.0023(6)
O2 0.0177(6) 0.0144(7) 0.0150(5) 0.0022(5) -0.0006(5) -0.0010(6)
O3 0.0189(7) 0.0156(7) 0.0157(6) 0.0008(5) 0.0003(6) -0.0021(6)
C1 0.0151(11) 0.0150(11) 0.0185(11) -0.0040(15) 0.000 0.000
C2 0.0161(9) 0.0136(9) 0.0158(9) -0.0004(7) -0.0003(7) -0.0007(7)
C3 0.0159(10) 0.0140(9) 0.0185(9) -0.0043(7) -0.0019(7) 0.0020(7)
C4 0.0137(11) 0.0163(12) 0.0203(11) -0.0049(15) 0.000 0.000
C5 0.0165(10) 0.0154(10) 0.0259(10) 0.0002(8) -0.0042(8) 0.0021(8)
C6 0.0214(11) 0.0279(12) 0.0226(10) 0.0063(9) -0.0046(8) -0.0001(9)
C7 0.0265(12) 0.0164(11) 0.0445(14) -0.0001(10) -0.0114(10) 0.0053(9)
C8 0.0147(10) 0.0278(12) 0.0326(12) 0.0040(9) -0.0051(9) 0.0026(9)
C9 0.0162(10) 0.0118(9) 0.0160(8) 0.0003(7) -0.0007(7) -0.0002(7)
C10 0.0132(9) 0.0181(10) 0.0190(9) -0.0030(7) 0.0008(8) -0.0038(8)
C11 0.0119(9) 0.0195(10) 0.0204(9) -0.0055(8) 0.0012(7) 0.0009(7)
C12 0.0150(9) 0.0140(9) 0.0184(9) -0.0026(7) -0.0021(7) 0.0013(7)
C13 0.0188(8) 0.0182(9) 0.0225(8) -0.0024(9) -0.0033(7) 0.0046(12)
C14 0.0234(10) 0.0117(11) 0.0242(9) 0.0021(7) -0.0066(8) 0.0030(7)
C15 0.0220(11) 0.0179(9) 0.0181(9) 0.0025(7) -0.0017(8) -0.0002(7)
C16 0.0184(10) 0.0160(10) 0.0160(9) -0.0007(7) 0.0000(7) 0.0011(8)
C17 0.0146(8) 0.0133(9) 0.0156(8) -0.0015(7) -0.0005(8) 0.0010(8)
C18 0.0154(9) 0.0121(9) 0.0161(9) -0.0029(7) -0.0003(7) -0.0007(7)
C19 0.0175(10) 0.0129(9) 0.0119(8) 0.0014(7) -0.0004(7) 0.0038(7)
C20 0.0164(9) 0.0156(10) 0.0107(8) 0.0022(7) 0.0014(7) 0.0034(8)
C21 0.0185(10) 0.0165(10) 0.0145(9) 0.0018(7) 0.0021(7) 0.0045(8)
C22 0.0207(10) 0.0190(11) 0.0177(9) 0.0015(8) 0.0005(8) -0.0002(8)
C23 0.0146(10) 0.0254(11) 0.0214(10) 0.0048(8) 0.0016(8) 0.0009(8)
C24 0.0190(10) 0.0228(11) 0.0157(9) 0.0036(8) 0.0055(8) 0.0070(8)
C25 0.0194(10) 0.0187(10) 0.0104(8) 0.0033(7) -0.0009(7) 0.0057(8)
C26 0.0214(10) 0.0188(10) 0.0118(8) 0.0014(7) 0.0002(7) 0.0088(8)
C27 0.0249(11) 0.0125(10) 0.0121(9) -0.0003(7) -0.0038(7) 0.0035(8)
C28 0.0184(10) 0.0163(9) 0.0111(8) 0.0018(7) -0.0011(7) 0.0006(8)
C29 0.0213(11) 0.0256(12) 0.0197(9) -0.0008(9) 0.0059(8) -0.0036(9)
C30 0.0314(11) 0.0138(12) 0.0233(9) -0.0018(8) -0.0005(8) 0.0046(9)
O4 0.0308(15) 0.0379(15) 0.0450(15) 0.000 0.0016(11) 0.000
C31 0.056(4) 0.026(3) 0.034(3) -0.001(3) 0.010(4) 0.013(3)
C32 0.039(4) 0.051(5) 0.033(7) 0.024(6) 0.014(5) 0.021(3)
C33 0.053(4) 0.032(3) 0.036(4) -0.008(3) 0.013(4) -0.018(3)
C34 0.021(4) 0.065(7) 0.025(6) -0.017(5) 0.008(4) -0.017(4)

loop_
_atom_type_symbol
_atom_type_description
_atom_type_scat_dispersion_real
_atom_type_scat_dispersion_imag
_atom_type_scat_source
C C 0.0033 0.0016 'International Tables Vol C Tables 4.2.6.8 and 6.1.1.4'
H H 0.0000 0.0000 'International Tables Vol C Tables 4.2.6.8 and 6.1.1.4'
O O 0.0106 0.0060 'International Tables Vol C Tables 4.2.6.8 and 6.1.1.4'
P P 0.1023 0.0942 'International Tables Vol C Tables 4.2.6.8 and 6.1.1.4'
Cl Cl 0.1484 0.1585 'International Tables Vol C Tables 4.2.6.8 and 6.1.1.4'
Pd Pd -0.9988 1.0072 'International Tables Vol C Tables 4.2.6.8 and 6.1.1.4'

loop_
_geom_angle_atom_site_label_1
_geom_angle_atom_site_label_2
_geom_angle_atom_site_label_3
_geom_angle
_geom_angle_site_symmetry_1
_geom_angle_site_symmetry_3
C1 Pd1 P1 79.396(14) . .
C1 Pd1 P1 79.396(14) . 4_556
P1 Pd1 P1 158.79(3) . 4_556
C1 Pd1 Cl1 180.0 . .
P1 Pd1 Cl1 100.604(14) . .
P1 Pd1 Cl1 100.604(14) 4_556 .
O2 P1 O3 103.63(7) . .
O2 P1 O1 106.80(8) . .
O3 P1 O1 96.10(7) . .
O2 P1 Pd1 115.59(5) . .
O3 P1 Pd1 125.11(6) . .
O1 P1 Pd1 106.79(6) . .
C2 O1 P1 114.60(12) . .
C9 O2 P1 118.62(12) . .
C28 O3 P1 118.05(12) . .
C2 C1 C2 117.7(2) 4_556 .
C2 C1 Pd1 121.15(12) 4_556 .
C2 C1 Pd1 121.15(12) . .
C1 C2 C3 123.30(19) . .
C1 C2 O1 117.40(18) . .
C3 C2 O1 119.26(17) . .
C2 C3 C4 114.97(18) . .
C2 C3 C5 122.85(18) . .
C4 C3 C5 122.16(18) . .
C3 C4 C3 125.5(2) . 4_556
C3 C4 H4 117.3 . .
C3 C4 H4 117.3 4_556 .
C8 C5 C6 107.26(17) . .
C8 C5 C7 107.58(18) . .
C6 C5 C7 110.36(19) . .
C8 C5 C3 111.30(17) . .
C6 C5 C3 109.24(16) . .
C7 C5 C3 111.03(17) . .
C5 C6 H6A 109.5 . .
C5 C6 H6B 109.5 . .
H6A C6 H6B 109.5 . .
C5 C6 H6C 109.5 . .
H6A C6 H6C 109.5 . .
H6B C6 H6C 109.5 . .
C5 C7 H7A 109.5 . .
C5 C7 H7B 109.5 . .
H7A C7 H7B 109.5 . .
C5 C7 H7C 109.5 . .
H7A C7 H7C 109.5 . .
H7B C7 H7C 109.5 . .
C5 C8 H8A 109.5 . .
C5 C8 H8B 109.5 . .
H8A C8 H8B 109.5 . .
C5 C8 H8C 109.5 . .
H8A C8 H8C 109.5 . .
H8B C8 H8C 109.5 . .
C18 C9 O2 118.70(17) . .
C18 C9 C10 125.08(18) . .
O2 C9 C10 116.22(16) . .
C11 C10 C9 116.78(18) . .
C11 C10 C29 122.04(19) . .
C9 C10 C29 121.12(18) . .
C10 C11 C12 121.86(18) . .
C10 C11 H11 119.1 . .
C12 C11 H11 119.1 . .
C11 C12 C13 120.65(18) . .
C11 C12 C17 120.06(18) . .
C13 C12 C17 119.29(18) . .
C14 C13 C12 120.97(19) . .
C14 C13 H13 119.5 . .
C12 C13 H13 119.5 . .
C13 C14 C15 119.99(18) . .
C13 C14 H14 120.0 . .
C15 C14 H14 120.0 . .
C16 C15 C14 120.61(19) . .
C16 C15 H15 119.7 . .
C14 C15 H15 119.7 . .
C15 C16 C17 121.07(19) . .
C15 C16 H16 119.5 . .
C17 C16 H16 119.5 . .
C16 C17 C12 118.04(17) . .
C16 C17 C18 123.19(17) . .
C12 C17 C18 118.72(17) . .
C9 C18 C17 117.39(17) . .
C9 C18 C19 120.58(17) . .
C17 C18 C19 121.94(17) . .
C28 C19 C20 117.70(18) . .
C28 C19 C18 119.90(18) . .
C20 C19 C18 122.40(18) . .
C21 C20 C19 123.43(18) . .
C21 C20 C25 118.02(18) . .
C19 C20 C25 118.52(18) . .
C22 C21 C20 121.37(19) . .
C22 C21 H21 119.3 . .
C20 C21 H21 119.3 . .
C21 C22 C23 120.4(2) . .
C21 C22 H22 119.8 . .
C23 C22 H22 119.8 . .
C24 C23 C22 119.87(19) . .
C24 C23 H23 120.1 . .
C22 C23 H23 120.1 . .
C23 C24 C25 121.33(19) . .
C23 C24 H24 119.3 . .
C25 C24 H24 119.3 . .
C26 C25 C24 121.61(18) . .
C26 C25 C20 119.48(18) . .
C24 C25 C20 118.87(19) . .
C27 C26 C25 122.53(18) . .
C27 C26 H26 118.7 . .
C25 C26 H26 118.7 . .
C26 C27 C28 116.49(19) . .
C26 C27 C30 122.42(18) . .
C28 C27 C30 121.08(19) . .
C19 C28 O3 118.97(17) . .
C19 C28 C27 124.77(19) . .
O3 C28 C27 116.19(17) . .
C10 C29 H29A 109.5 . .
C10 C29 H29B 109.5 . .
H29A C29 H29B 109.5 . .
C10 C29 H29C 109.5 . .
H29A C29 H29C 109.5 . .
H29B C29 H29C 109.5 . .
C27 C30 H30A 109.5 . .
C27 C30 H30B 109.5 . .
H30A C30 H30B 109.5 . .
C27 C30 H30C 109.5 . .
H30A C30 H30C 109.5 . .
H30B C30 H30C 109.5 . .
C33 O4 C33 129.4(7) 3_755 .
C33 O4 C31 119.7(4) 3_755 3_755
C33 O4 C31 26.7(3) . 3_755
C33 O4 C31 26.7(3) 3_755 .
C33 O4 C31 119.7(4) . .
C31 O4 C31 124.5(6) 3_755 .
O4 C31 C32 111.2(9) . .
O4 C31 H31A 109.4 . .
C32 C31 H31A 109.4 . .
O4 C31 H31B 109.4 . .
C32 C31 H31B 109.4 . .
H31A C31 H31B 108.0 . .
O4 C33 C34 109.2(7) . .
O4 C33 H33A 109.8 . .
C34 C33 H33A 109.8 . .
O4 C33 H33B 109.8 . .
C34 C33 H33B 109.8 . .
H33A C33 H33B 108.3 . .

loop_
_geom_bond_atom_site_label_1
_geom_bond_atom_site_label_2
_geom_bond_distance
_geom_bond_site_symmetry_2
Pd1 C1 2.016(2) .
Pd1 P1 2.2504(5) .
Pd1 P1 2.2504(5) 4_556
Pd1 Cl1 2.3604(6) .
P1 O2 1.5918(14) .
P1 O3 1.5979(13) .
P1 O1 1.6026(15) .
O1 C2 1.412(2) .
O2 C9 1.417(2) .
O3 C28 1.410(2) .
C1 C2 1.388(2) 4_556
C1 C2 1.388(2) .
C2 C3 1.390(3) .
C3 C4 1.397(2) .
C3 C5 1.543(3) .
C4 C3 1.397(2) 4_556
C4 H4 0.9500 .
C5 C8 1.530(3) .
C5 C6 1.539(3) .
C5 C7 1.542(3) .
C6 H6A 0.9800 .
C6 H6B 0.9800 .
C6 H6C 0.9800 .
C7 H7A 0.9800 .
C7 H7B 0.9800 .
C7 H7C 0.9800 .
C8 H8A 0.9800 .
C8 H8B 0.9800 .
C8 H8C 0.9800 .
C9 C18 1.372(3) .
C9 C10 1.419(3) .
C10 C11 1.369(3) .
C10 C29 1.504(3) .
C11 C12 1.415(3) .
C11 H11 0.9500 .
C12 C13 1.417(3) .
C12 C17 1.427(3) .
C13 C14 1.369(3) .
C13 H13 0.9500 .
C14 C15 1.407(3) .
C14 H14 0.9500 .
C15 C16 1.370(3) .
C15 H15 0.9500 .
C16 C17 1.422(3) .
C16 H16 0.9500 .
C17 C18 1.438(3) .
C18 C19 1.495(3) .
C19 C28 1.377(3) .
C19 C20 1.429(3) .
C20 C21 1.415(3) .
C20 C25 1.435(3) .
C21 C22 1.369(3) .
C21 H21 0.9500 .
C22 C23 1.411(3) .
C22 H22 0.9500 .
C23 C24 1.364(3) .
C23 H23 0.9500 .
C24 C25 1.416(3) .
C24 H24 0.9500 .
C25 C26 1.408(3) .
C26 C27 1.369(3) .
C26 H26 0.9500 .
C27 C28 1.414(3) .
C27 C30 1.509(3) .
C29 H29A 0.9800 .
C29 H29B 0.9800 .
C29 H29C 0.9800 .
C30 H30A 0.9800 .
C30 H30B 0.9800 .
C30 H30C 0.9800 .
O4 C33 1.371(7) 3_755
O4 C33 1.371(7) .
O4 C31 1.409(7) 3_755
O4 C31 1.409(7) .
C31 C32 1.46(2) .
C31 H31A 0.9900 .
C31 H31B 0.9900 .
C32 H32A 0.9800 .
C32 H32B 0.9800 .
C32 H32C 0.9800 .
C33 C34 1.555(18) .
C33 H33A 0.9900 .
C33 H33B 0.9900 .
C34 H34A 0.9800 .
C34 H34B 0.9800 .
C34 H34C 0.9800 .

loop_
_geom_torsion_atom_site_label_1
_geom_torsion_atom_site_label_2
_geom_torsion_atom_site_label_3
_geom_torsion_atom_site_label_4
_geom_torsion
_geom_torsion_site_symmetry_1
_geom_torsion_site_symmetry_4
C1 Pd1 P1 O2 112.09(6) . .
P1 Pd1 P1 O2 112.10(6) 4_556 .
Cl1 Pd1 P1 O2 -67.91(6) . .
C1 Pd1 P1 O3 -116.91(7) . .
P1 Pd1 P1 O3 -116.90(7) 4_556 .
Cl1 Pd1 P1 O3 63.09(7) . .
C1 Pd1 P1 O1 -6.55(6) . .
P1 Pd1 P1 O1 -6.54(6) 4_556 .
Cl1 Pd1 P1 O1 173.45(6) . .
O2 P1 O1 C2 -115.64(13) . .
O3 P1 O1 C2 138.10(13) . .
Pd1 P1 O1 C2 8.57(14) . .
O3 P1 O2 C9 43.93(15) . .
O1 P1 O2 C9 -56.87(15) . .
Pd1 P1 O2 C9 -175.51(11) . .
O2 P1 O3 C28 47.43(14) . .
O1 P1 O3 C28 156.40(13) . .
Pd1 P1 O3 C28 -88.12(13) . .
P1 Pd1 C1 C2 -175.61(9) . 4_556
P1 Pd1 C1 C2 4.39(9) 4_556 4_556
Cl1 Pd1 C1 C2 0(93) . 4_556
P1 Pd1 C1 C2 4.38(9) . .
P1 Pd1 C1 C2 -175.61(9) 4_556 .
Cl1 Pd1 C1 C2 0(25) . .
C2 C1 C2 C3 -2.68(13) 4_556 .
Pd1 C1 C2 C3 177.33(13) . .
C2 C1 C2 O1 179.63(18) 4_556 .
Pd1 C1 C2 O1 -0.36(18) . .
P1 O1 C2 C1 -6.0(2) . .
P1 O1 C2 C3 176.18(14) . .
C1 C2 C3 C4 5.0(2) . .
O1 C2 C3 C4 -177.39(14) . .
C1 C2 C3 C5 -173.39(15) . .
O1 C2 C3 C5 4.3(3) . .
C2 C3 C4 C3 -2.36(12) . 4_556
C5 C3 C4 C3 176.01(19) . 4_556
C2 C3 C5 C8 178.07(19) . .
C4 C3 C5 C8 -0.2(3) . .
C2 C3 C5 C6 59.8(2) . .
C4 C3 C5 C6 -118.42(18) . .
C2 C3 C5 C7 -62.1(3) . .
C4 C3 C5 C7 119.65(19) . .
P1 O2 C9 C18 -73.9(2) . .
P1 O2 C9 C10 107.21(17) . .
C18 C9 C10 C11 2.5(3) . .
O2 C9 C10 C11 -178.61(16) . .
C18 C9 C10 C29 -174.83(19) . .
O2 C9 C10 C29 4.0(3) . .
C9 C10 C11 C12 0.5(3) . .
C29 C10 C11 C12 177.87(18) . .
C10 C11 C12 C13 177.78(19) . .
C10 C11 C12 C17 -1.9(3) . .
C11 C12 C13 C14 -179.29(19) . .
C17 C12 C13 C14 0.4(3) . .
C12 C13 C14 C15 0.9(3) . .
C13 C14 C15 C16 -1.0(3) . .
C14 C15 C16 C17 -0.3(3) . .
C15 C16 C17 C12 1.7(3) . .
C15 C16 C17 C18 179.07(18) . .
C11 C12 C17 C16 178.03(18) . .
C13 C12 C17 C16 -1.7(3) . .
C11 C12 C17 C18 0.5(3) . .
C13 C12 C17 C18 -179.22(17) . .
O2 C9 C18 C17 177.28(16) . .
C10 C9 C18 C17 -3.9(3) . .
O2 C9 C18 C19 0.6(3) . .
C10 C9 C18 C19 179.41(18) . .
C16 C17 C18 C9 -175.15(18) . .
C12 C17 C18 C9 2.2(3) . .
C16 C17 C18 C19 1.5(3) . .
C12 C17 C18 C19 178.87(17) . .
C9 C18 C19 C28 51.5(3) . .
C17 C18 C19 C28 -125.0(2) . .
C9 C18 C19 C20 -127.7(2) . .
C17 C18 C19 C20 55.8(3) . .
C28 C19 C20 C21 -170.48(18) . .
C18 C19 C20 C21 8.8(3) . .
C28 C19 C20 C25 7.8(3) . .
C18 C19 C20 C25 -173.01(17) . .
C19 C20 C21 C22 179.44(18) . .
C25 C20 C21 C22 1.2(3) . .
C20 C21 C22 C23 1.0(3) . .
C21 C22 C23 C24 -1.3(3) . .
C22 C23 C24 C25 -0.7(3) . .
C23 C24 C25 C26 -174.57(19) . .
C23 C24 C25 C20 2.9(3) . .
C21 C20 C25 C26 174.45(17) . .
C19 C20 C25 C26 -3.9(3) . .
C21 C20 C25 C24 -3.1(3) . .
C19 C20 C25 C24 178.58(17) . .
C24 C25 C26 C27 174.95(18) . .
C20 C25 C26 C27 -2.5(3) . .
C25 C26 C27 C28 4.6(3) . .
C25 C26 C27 C30 -174.46(18) . .
C20 C19 C28 O3 177.42(15) . .
C18 C19 C28 O3 -1.8(3) . .
C20 C19 C28 C27 -5.9(3) . .
C18 C19 C28 C27 174.87(17) . .
P1 O3 C28 C19 -73.6(2) . .
P1 O3 C28 C27 109.46(16) . .
C26 C27 C28 C19 -0.3(3) . .
C30 C27 C28 C19 178.78(18) . .
C26 C27 C28 O3 176.46(16) . .
C30 C27 C28 O3 -4.4(3) . .
C33 O4 C31 C32 60.1(11) 3_755 .
C33 O4 C31 C32 179.6(7) . .
C31 O4 C31 C32 148.5(7) 3_755 .
C33 O4 C33 C34 -144.3(9) 3_755 .
C31 O4 C33 C34 -66.3(13) 3_755 .
C31 O4 C33 C34 -174.7(9) . .
